data_7111734
loop_
_publ_author_name
'Farrugia, Louis J.'
'Gall, James H.'
'MacNicol, David D.'
'MacSween, Ross'

_publ_section_title
;
 The first members of the octasubstituted naphthalene spider-host series
 with type I (abababab) conformation: gateway to new nano-host gas storage
 materials
;
_journal_issue 29
_journal_name_full 'Chemical Communications'
_journal_page_first 5241
_journal_page_last 5243
_journal_paper_doi 10.1039/c0cc00655f
_journal_volume 46
_journal_year 2010
_chemical_compound_source 'synthesis as described'
_chemical_formula_moiety 'C74 H72 O8, 3.28(C S2)'
_chemical_formula_sum 'C77.28 H72 O8 S6.56'
_chemical_formula_weight 1339.01
_chemical_name_systematic
;
?
;
_space_group_IT_number 56
_symmetry_cell_setting orthorhombic
_symmetry_Int_Tables_number 56
_symmetry_space_group_name_Hall '-P 2ab 2ac'
_symmetry_space_group_name_H-M 'P c c n'
_atom_sites_solution_hydrogens geom
_atom_sites_solution_primary direct
_atom_sites_solution_secondary difmap
_cell_angle_alpha 90
_cell_angle_beta 90
_cell_angle_gamma 90
_cell_formula_units_Z 4
_cell_length_a 15.7611(9)
_cell_length_b 17.0636(9)
_cell_length_c 26.4663(15)
_cell_measurement_reflns_used 6750
_cell_measurement_temperature 150(2)
_cell_measurement_theta_max 26.022
_cell_measurement_theta_min 2.19
_cell_measurement_wavelength 0.71073
_cell_volume 7117.9(7)
_computing_cell_refinement 'HKL Scalepack (Otwinowski & Minor 1997)'
_computing_data_collection 'Collect (Nonius BV, 1997-2000)'
_computing_data_reduction 'HKL Denzo and Scalepack (Otwinowski & Minor 1997)'
_computing_molecular_graphics 'Ortep-3 for Windows (Farrugia, 1997)'
_computing_publication_material 'WinGX publication routines (Farrugia, 1999)'
_computing_structure_refinement 'SHELXL-97 (Sheldrick, 2008)'
_computing_structure_solution 'SHELXS-97 (Sheldrick, 2008)'
_diffrn_ambient_temperature 150(2)
_diffrn_detector 'CCD plate'
_diffrn_detector_area_resol_mean 9
_diffrn_measured_fraction_theta_full 0.984
_diffrn_measured_fraction_theta_max 0.984
_diffrn_measurement_device '95mm CCD camera on \k-goniostat'
_diffrn_measurement_device_type KappaCCD
_diffrn_measurement_method 'CCD rotation images, thick slices'
_diffrn_orient_matrix_type 'by Nonius Collect from scalepack cell'
_diffrn_orient_matrix_UB_11 0.77605E-2
_diffrn_orient_matrix_UB_12 -0.116454E-1
_diffrn_orient_matrix_UB_13 -0.367409E-1
_diffrn_orient_matrix_UB_21 -0.332184E-1
_diffrn_orient_matrix_UB_22 0.480217E-1
_diffrn_orient_matrix_UB_23 -0.88153E-2
_diffrn_orient_matrix_UB_31 0.534966E-1
_diffrn_orient_matrix_UB_32 0.315081E-1
_diffrn_orient_matrix_UB_33 -0.144E-3
_diffrn_radiation_monochromator graphite
_diffrn_radiation_probe x-ray
_diffrn_radiation_type MoK\a
_diffrn_radiation_wavelength 0.71073
_diffrn_reflns_av_R_equivalents 0.056
_diffrn_reflns_av_unetI/netI 0.0395
_diffrn_reflns_limit_h_max 19
_diffrn_reflns_limit_h_min -19
_diffrn_reflns_limit_k_max 21
_diffrn_reflns_limit_k_min -20
_diffrn_reflns_limit_l_max 32
_diffrn_reflns_limit_l_min -32
_diffrn_reflns_number 45331
_diffrn_reflns_reduction_process
;
Scaled and merged with Sortav
R.H. Blessing, (1987) Cryst. Rev. 1, 3-58
R.H. Blessing, (1989) J. Appl. Cryst. 22, 396-397
;
_diffrn_reflns_theta_full 26.08
_diffrn_reflns_theta_max 26.08
_diffrn_reflns_theta_min 2.34
_diffrn_source 'Enraf Nonius FR590'
_exptl_absorpt_coefficient_mu 0.263
_exptl_absorpt_correction_T_max 1.0000
_exptl_absorpt_correction_T_min 0.9432
_exptl_absorpt_correction_type empirical
_exptl_absorpt_process_details 'SADABS, (Sheldrick 2008)'
_exptl_crystal_colour colourless
_exptl_crystal_density_diffrn 1.250
_exptl_crystal_density_method 'not measured'
_exptl_crystal_description prism
_exptl_crystal_F_000 2817.8
_exptl_crystal_size_max 0.7
_exptl_crystal_size_mid 0.7
_exptl_crystal_size_min 0.5
_refine_diff_density_max 0.693
_refine_diff_density_min -0.439
_refine_diff_density_rms 0.066
_refine_ls_extinction_method none
_refine_ls_goodness_of_fit_ref 1.145
_refine_ls_hydrogen_treatment constr
_refine_ls_matrix_type full
_refine_ls_number_parameters 440
_refine_ls_number_reflns 6960
_refine_ls_number_restraints 0
_refine_ls_restrained_S_all 1.145
_refine_ls_R_factor_all 0.0953
_refine_ls_R_factor_gt 0.0777
_refine_ls_shift/su_max 0.006
_refine_ls_shift/su_mean 0.001
_refine_ls_structure_factor_coef Fsqd
_refine_ls_weighting_details 'calc w=1/[\s^2^(Fo^2^)+(0.0711P)^2^+12.5278P] where P=(Fo^2^+2Fc^2^)/3'
_refine_ls_weighting_scheme calc
_refine_ls_wR_factor_gt 0.2048
_refine_ls_wR_factor_ref 0.2134
_reflns_number_gt 5658
_reflns_number_total 6960
_reflns_threshold_expression >2\s(I)
_cod_data_source_file C0CC00655Fsup1.cif
_cod_data_source_block 3-CS2
_cod_database_code 7111734

loop_
_symmetry_equiv_pos_as_xyz
'x, y, z'
'-x+1/2, -y+1/2, z'
'x+1/2, -y, -z+1/2'
'-x, y+1/2, -z+1/2'
'-x, -y, -z'
'x-1/2, y-1/2, -z'
'-x-1/2, y, z-1/2'
'x, -y-1/2, z-1/2'

loop_
_atom_site_label
_atom_site_type_symbol
_atom_site_fract_x
_atom_site_fract_y
_atom_site_fract_z
_atom_site_U_iso_or_equiv
_atom_site_adp_type
_atom_site_occupancy
_atom_site_symmetry_multiplicity
_atom_site_calc_flag
_atom_site_refinement_flags
O11 O 0.87594(15) 0.43139(12) 0.30409(8) 0.0358(5) Uani 1 1 d .
O21 O 0.88496(14) 0.23299(12) 0.39157(8) 0.0344(5) Uani 1 1 d .
O71 O 0.72675(14) 0.37565(13) 0.08559(8) 0.0340(5) Uani 1 1 d .
O81 O 0.93099(14) 0.38553(12) 0.17571(8) 0.0359(5) Uani 1 1 d .
C1 C 0.81762(19) 0.30431(16) 0.28728(11) 0.0271(6) Uani 1 1 d .
C2 C 0.7854(2) 0.27570(16) 0.33204(11) 0.0286(6) Uani 1 1 d .
C21 C 0.8270(2) 0.29635(17) 0.38201(11) 0.0305(7) Uani 1 1 d .
H21A H 0.8577 0.3468 0.3795 0.037 Uiso 1 1 calc R
H21B H 0.7842 0.3002 0.4092 0.037 Uiso 1 1 calc R
C7 C 0.77432(19) 0.28511(16) 0.14724(11) 0.0277(6) Uani 1 1 d .
C71 C 0.7962(2) 0.32412(17) 0.09743(11) 0.0299(6) Uani 1 1 d .
H71A H 0.8496 0.3542 0.1005 0.036 Uiso 1 1 calc R
H71B H 0.8032 0.2843 0.0706 0.036 Uiso 1 1 calc R
C8 C 0.80065(19) 0.31796(16) 0.19201(11) 0.0278(6) Uani 1 1 d .
C9 C 0.78024(18) 0.28141(16) 0.23939(11) 0.0266(6) Uani 1 1 d .
C11 C 0.8981(2) 0.35233(17) 0.29062(12) 0.0307(7) Uani 1 1 d .
H11A H 0.9364 0.3298 0.3165 0.037 Uiso 1 1 calc R
H11B H 0.9279 0.3518 0.2577 0.037 Uiso 1 1 calc R
C81 C 0.8436(2) 0.39735(17) 0.18912(12) 0.0307(6) Uani 1 1 d .
H81A H 0.8152 0.4304 0.1634 0.037 Uiso 1 1 calc R
H81B H 0.8397 0.4243 0.2222 0.037 Uiso 1 1 calc R
C110 C 0.9419(2) 0.48315(18) 0.31306(12) 0.0379(8) Uani 1 1 d .
C111 C 0.9181(3) 0.55929(19) 0.32327(13) 0.0445(9) Uani 1 1 d .
H111 H 0.8596 0.5726 0.324 0.053 Uiso 1 1 calc R
C112 C 0.9785(3) 0.6170(2) 0.33256(14) 0.0556(11) Uani 1 1 d .
C113 C 1.0626(3) 0.5968(3) 0.33213(17) 0.0667(13) Uani 1 1 d .
H113 H 1.1045 0.6353 0.3391 0.08 Uiso 1 1 calc R
C114 C 1.0868(3) 0.5205(3) 0.32156(18) 0.0672(13) Uani 1 1 d .
H114 H 1.1454 0.5074 0.3208 0.081 Uiso 1 1 calc R
C115 C 1.0266(3) 0.4628(2) 0.31201(15) 0.0500(9) Uani 1 1 d .
H115 H 1.0434 0.4104 0.3049 0.06 Uiso 1 1 calc R
C116 C 0.9521(4) 0.7002(2) 0.3424(2) 0.0807(16) Uani 1 1 d .
H11C H 0.9206 0.7029 0.3743 0.121 Uiso 1 1 calc R
H11D H 0.916 0.7186 0.3147 0.121 Uiso 1 1 calc R
H11E H 1.0027 0.7335 0.3447 0.121 Uiso 1 1 calc R
C210 C 0.9251(2) 0.23047(18) 0.43783(11) 0.0308(7) Uani 1 1 d .
C211 C 0.9784(2) 0.16635(18) 0.44497(12) 0.0346(7) Uani 1 1 d .
H211 H 0.9869 0.1299 0.4183 0.042 Uiso 1 1 calc R
C212 C 1.0193(2) 0.1555(2) 0.49095(13) 0.0410(8) Uani 1 1 d .
C213 C 1.0072(2) 0.2106(2) 0.52891(13) 0.0439(8) Uani 1 1 d .
H213 H 1.035 0.2042 0.5605 0.053 Uiso 1 1 calc R
C214 C 0.9550(2) 0.2750(2) 0.52119(13) 0.0389(8) Uani 1 1 d .
H214 H 0.9477 0.3121 0.5476 0.047 Uiso 1 1 calc R
C215 C 0.9134(2) 0.28604(18) 0.47571(12) 0.0330(7) Uani 1 1 d .
H215 H 0.8778 0.3303 0.4705 0.04 Uiso 1 1 calc R
C216 C 1.0766(3) 0.0852(2) 0.49959(17) 0.0584(11) Uani 1 1 d .
H21C H 1.0679 0.0469 0.4725 0.088 Uiso 1 1 calc R
H21D H 1.0628 0.061 0.5322 0.088 Uiso 1 1 calc R
H21E H 1.136 0.1022 0.4997 0.088 Uiso 1 1 calc R
C710 C 0.7297(2) 0.41348(17) 0.03941(11) 0.0299(6) Uani 1 1 d .
C711 C 0.6633(2) 0.46560(18) 0.03048(12) 0.0352(7) Uani 1 1 d .
H711 H 0.6219 0.4746 0.0559 0.042 Uiso 1 1 calc R
C712 C 0.6577(2) 0.50449(19) -0.01570(13) 0.0381(7) Uani 1 1 d .
C713 C 0.7192(2) 0.49018(19) -0.05216(13) 0.0398(8) Uani 1 1 d .
H713 H 0.7156 0.5157 -0.084 0.048 Uiso 1 1 calc R
C714 C 0.7852(2) 0.43960(19) -0.04283(12) 0.0372(7) Uani 1 1 d .
H714 H 0.8269 0.4311 -0.0681 0.045 Uiso 1 1 calc R
C715 C 0.7917(2) 0.40052(17) 0.00341(11) 0.0315(7) Uani 1 1 d .
H715 H 0.8376 0.3659 0.01 0.038 Uiso 1 1 calc R
C716 C 0.5859(3) 0.5609(2) -0.02637(16) 0.0562(10) Uani 1 1 d .
H71C H 0.609 0.6134 -0.0322 0.084 Uiso 1 1 calc R
H71D H 0.5473 0.5622 0.0026 0.084 Uiso 1 1 calc R
H71E H 0.5549 0.5436 -0.0564 0.084 Uiso 1 1 calc R
C810 C 0.9841(2) 0.45070(18) 0.17721(11) 0.0340(7) Uani 1 1 d .
C811 C 0.9565(2) 0.52582(18) 0.18855(11) 0.0348(7) Uani 1 1 d .
H811 H 0.898 0.5356 0.1944 0.042 Uiso 1 1 calc R
C812 C 1.0154(2) 0.5872(2) 0.19135(13) 0.0409(8) Uani 1 1 d .
C813 C 1.0995(2) 0.5717(2) 0.18306(15) 0.0494(9) Uani 1 1 d .
H813 H 1.1399 0.6128 0.1856 0.059 Uiso 1 1 calc R
C814 C 1.1260(2) 0.4968(2) 0.17096(15) 0.0513(10) Uani 1 1 d .
H814 H 1.1845 0.4872 0.1647 0.062 Uiso 1 1 calc R
C815 C 1.0687(2) 0.4355(2) 0.16782(13) 0.0435(8) Uani 1 1 d .
H815 H 1.0871 0.3841 0.1594 0.052 Uiso 1 1 calc R
C816 C 0.9843(3) 0.6685(2) 0.20359(15) 0.0500(9) Uani 1 1 d .
H81C H 1.0254 0.6947 0.2256 0.075 Uiso 1 1 calc R
H81D H 0.9294 0.6652 0.2209 0.075 Uiso 1 1 calc R
H81E H 0.9778 0.6985 0.1723 0.075 Uiso 1 1 calc R
S11 S 0.28749(10) 0.39255(11) 0.38708(6) 0.0778(6) Uani 0.850(4) 1 d P
S12 S 0.11332(12) 0.31973(10) 0.40832(7) 0.0866(6) Uani 0.850(4) 1 d P
C100 C 0.2012(3) 0.3546(3) 0.39734(18) 0.0554(12) Uani 0.850(4) 1 d P
S21 S 0.21254(12) 0.33304(12) 0.25417(7) 0.0934(8) Uani 0.889(6) 1 d P
C200 C 0.25 0.25 0.2550(3) 0.069(2) Uani 0.889(6) 2 d SP
S31 S 0.7602(4) 0.7005(5) 0.8829(2) 0.141(3) Uani 0.345(4) 1 d P
S32 S 0.7489(14) 0.7574(9) 0.98957(17) 0.111(3) Uani 0.345(4) 1 d P
C300 C 0.7525(11) 0.7332(7) 0.9354(4) 0.055(3) Uiso 0.345(4) 1 d P

loop_
_atom_site_aniso_label
_atom_site_aniso_U_11
_atom_site_aniso_U_22
_atom_site_aniso_U_33
_atom_site_aniso_U_23
_atom_site_aniso_U_13
_atom_site_aniso_U_12
O11 0.0436(13) 0.0244(10) 0.0393(12) -0.0027(9) -0.0039(10) -0.0055(9)
O21 0.0410(12) 0.0337(11) 0.0287(11) -0.0038(9) -0.0061(9) 0.0096(10)
O71 0.0370(12) 0.0367(11) 0.0283(11) 0.0059(9) 0.0042(9) 0.0085(9)
O81 0.0368(12) 0.0302(11) 0.0405(12) 0.0014(9) 0.0050(10) -0.0050(9)
C1 0.0322(15) 0.0221(13) 0.0270(14) -0.0026(11) -0.0006(12) 0.0013(11)
C2 0.0373(16) 0.0223(13) 0.0261(15) -0.0017(11) -0.0013(12) 0.0056(12)
C21 0.0383(17) 0.0272(14) 0.0259(15) -0.0017(11) -0.0033(13) 0.0038(12)
C7 0.0330(15) 0.0254(14) 0.0248(14) 0.0016(11) 0.0009(12) 0.0030(12)
C71 0.0337(16) 0.0290(14) 0.0269(15) 0.0032(12) 0.0000(12) 0.0012(12)
C8 0.0307(15) 0.0231(13) 0.0294(15) 0.0006(11) 0.0006(12) 0.0008(11)
C9 0.0316(15) 0.0214(13) 0.0268(15) -0.0015(11) -0.0001(12) 0.0039(11)
C11 0.0374(17) 0.0258(14) 0.0289(15) -0.0013(11) -0.0020(13) -0.0006(12)
C81 0.0341(16) 0.0275(14) 0.0305(15) 0.0021(12) 0.0000(12) -0.0026(12)
C110 0.056(2) 0.0303(16) 0.0278(16) 0.0031(12) -0.0095(15) -0.0120(15)
C111 0.068(2) 0.0320(17) 0.0331(17) 0.0018(14) -0.0068(16) -0.0099(16)
C112 0.094(3) 0.0351(19) 0.038(2) 0.0025(15) -0.015(2) -0.020(2)
C113 0.078(3) 0.055(3) 0.067(3) 0.012(2) -0.026(2) -0.036(2)
C114 0.057(3) 0.064(3) 0.081(3) 0.014(2) -0.021(2) -0.023(2)
C115 0.050(2) 0.045(2) 0.055(2) 0.0075(17) -0.0106(18) -0.0111(17)
C116 0.129(5) 0.043(2) 0.071(3) -0.007(2) -0.012(3) -0.024(3)
C210 0.0312(16) 0.0350(16) 0.0262(15) 0.0025(12) 0.0005(12) -0.0031(13)
C211 0.0339(16) 0.0329(16) 0.0370(17) -0.0002(13) -0.0010(13) -0.0001(13)
C212 0.0378(18) 0.0406(18) 0.0445(19) 0.0087(15) -0.0048(15) -0.0011(14)
C213 0.0437(19) 0.052(2) 0.0364(18) 0.0067(15) -0.0122(15) -0.0060(16)
C214 0.0412(18) 0.0432(18) 0.0325(16) 0.0004(14) -0.0030(14) -0.0081(15)
C215 0.0362(17) 0.0329(15) 0.0300(16) -0.0010(12) -0.0024(13) -0.0016(13)
C216 0.055(2) 0.057(2) 0.063(3) 0.013(2) -0.012(2) 0.014(2)
C710 0.0377(17) 0.0260(14) 0.0260(14) 0.0017(11) -0.0009(12) -0.0010(12)
C711 0.0387(18) 0.0326(16) 0.0343(16) 0.0016(13) 0.0014(14) 0.0034(13)
C712 0.0429(19) 0.0323(16) 0.0391(18) 0.0066(14) -0.0053(15) 0.0009(14)
C713 0.049(2) 0.0379(17) 0.0329(16) 0.0094(14) -0.0020(15) -0.0012(15)
C714 0.0412(18) 0.0386(17) 0.0319(16) 0.0053(13) 0.0041(14) -0.0021(14)
C715 0.0339(16) 0.0302(15) 0.0305(15) 0.0034(12) 0.0005(13) 0.0003(13)
C716 0.056(2) 0.056(2) 0.057(2) 0.0195(19) 0.0033(19) 0.0178(19)
C810 0.0395(18) 0.0342(16) 0.0282(15) 0.0057(12) 0.0015(13) -0.0056(13)
C811 0.0407(18) 0.0335(16) 0.0300(16) 0.0062(13) 0.0002(13) -0.0055(14)
C812 0.050(2) 0.0394(18) 0.0335(17) 0.0087(14) -0.0030(15) -0.0118(15)
C813 0.048(2) 0.048(2) 0.052(2) 0.0120(17) -0.0017(17) -0.0188(17)
C814 0.040(2) 0.055(2) 0.059(2) 0.0169(18) 0.0047(17) -0.0073(17)
C815 0.0422(19) 0.0433(19) 0.045(2) 0.0088(15) 0.0067(16) -0.0004(16)
C816 0.064(2) 0.0371(18) 0.049(2) 0.0044(16) -0.0009(18) -0.0150(17)
S11 0.0617(9) 0.0994(12) 0.0724(10) 0.0127(8) 0.0094(7) -0.0121(8)
S12 0.0829(12) 0.0807(11) 0.0961(13) 0.0017(9) 0.0122(9) -0.0318(9)
C100 0.069(3) 0.052(3) 0.046(3) 0.004(2) 0.002(2) 0.001(2)
S21 0.0899(13) 0.1030(14) 0.0873(13) -0.0092(9) -0.0082(9) 0.0207(10)
C200 0.058(4) 0.106(6) 0.042(4) 0 0 -0.001(4)
S31 0.105(4) 0.229(8) 0.087(3) -0.054(4) 0.014(3) -0.019(5)
S32 0.096(3) 0.147(7) 0.089(3) -0.059(6) 0.007(7) -0.004(5)

loop_
_atom_type_symbol
_atom_type_description
_atom_type_scat_dispersion_real
_atom_type_scat_dispersion_imag
_atom_type_scat_source
S S 0.1246 0.1234 'International Tables Vol C Tables 4.2.6.8 and 6.1.1.4'
O O 0.0106 0.006 'International Tables Vol C Tables 4.2.6.8 and 6.1.1.4'
C C 0.0033 0.0016 'International Tables Vol C Tables 4.2.6.8 and 6.1.1.4'
H H 0 0 'International Tables Vol C Tables 4.2.6.8 and 6.1.1.4'

loop_
_geom_angle_atom_site_label_1
_geom_angle_atom_site_label_2
_geom_angle_atom_site_label_3
_geom_angle
_geom_angle_site_symmetry_1
_geom_angle_site_symmetry_3
C110 O11 C11 117.3(3) . .
C210 O21 C21 118.1(2) . .
C710 O71 C71 116.9(2) . .
C810 O81 C81 117.2(2) . .
C2 C1 C9 120.4(3) . .
C2 C1 C11 116.8(3) . .
C9 C1 C11 122.5(3) . .
C1 C2 C2 120.56(18) . 2_655
C1 C2 C21 120.5(3) . .
C2 C2 C21 118.89(17) 2_655 .
O21 C21 C2 104.7(2) . .
O21 C21 H21A 110.8 . .
C2 C21 H21A 110.8 . .
O21 C21 H21B 110.8 . .
C2 C21 H21B 110.8 . .
H21A C21 H21B 108.9 . .
C8 C7 C7 120.41(17) . 2_655
C8 C7 C71 120.1(3) . .
C7 C7 C71 119.48(16) 2_655 .
O71 C71 C7 106.6(2) . .
O71 C71 H71A 110.4 . .
C7 C71 H71A 110.4 . .
O71 C71 H71B 110.4 . .
C7 C71 H71B 110.4 . .
H71A C71 H71B 108.6 . .
C7 C8 C9 120.5(3) . .
C7 C8 C81 117.1(3) . .
C9 C8 C81 122.1(3) . .
C9 C9 C8 118.24(17) 2_655 .
C9 C9 C1 118.09(16) 2_655 .
C8 C9 C1 123.7(3) . .
O11 C11 C1 108.6(2) . .
O11 C11 H11A 110 . .
C1 C11 H11A 110 . .
O11 C11 H11B 110 . .
C1 C11 H11B 110 . .
H11A C11 H11B 108.4 . .
O81 C81 C8 108.3(2) . .
O81 C81 H81A 110 . .
C8 C81 H81A 110 . .
O81 C81 H81B 110 . .
C8 C81 H81B 110 . .
H81A C81 H81B 108.4 . .
C111 C110 C115 120.3(3) . .
C111 C110 O11 115.5(3) . .
C115 C110 O11 124.2(3) . .
C110 C111 C112 121.1(4) . .
C110 C111 H111 119.5 . .
C112 C111 H111 119.5 . .
C113 C112 C111 118.8(4) . .
C113 C112 C116 120.5(4) . .
C111 C112 C116 120.7(5) . .
C112 C113 C114 120.3(4) . .
C112 C113 H113 119.8 . .
C114 C113 H113 119.8 . .
C113 C114 C115 120.9(4) . .
C113 C114 H114 119.5 . .
C115 C114 H114 119.5 . .
C110 C115 C114 118.6(4) . .
C110 C115 H115 120.7 . .
C114 C115 H115 120.7 . .
C112 C116 H11C 109.5 . .
C112 C116 H11D 109.5 . .
H11C C116 H11D 109.5 . .
C112 C116 H11E 109.5 . .
H11C C116 H11E 109.5 . .
H11D C116 H11E 109.5 . .
O21 C210 C215 123.9(3) . .
O21 C210 C211 115.0(3) . .
C215 C210 C211 121.2(3) . .
C212 C211 C210 120.2(3) . .
C212 C211 H211 119.9 . .
C210 C211 H211 119.9 . .
C211 C212 C213 118.6(3) . .
C211 C212 C216 120.9(3) . .
C213 C212 C216 120.5(3) . .
C214 C213 C212 120.7(3) . .
C214 C213 H213 119.6 . .
C212 C213 H213 119.6 . .
C215 C214 C213 121.2(3) . .
C215 C214 H214 119.4 . .
C213 C214 H214 119.4 . .
C214 C215 C210 118.1(3) . .
C214 C215 H215 121 . .
C210 C215 H215 121 . .
C212 C216 H21C 109.5 . .
C212 C216 H21D 109.5 . .
H21C C216 H21D 109.5 . .
C212 C216 H21E 109.5 . .
H21C C216 H21E 109.5 . .
H21D C216 H21E 109.5 . .
O71 C710 C715 123.9(3) . .
O71 C710 C711 115.0(3) . .
C715 C710 C711 121.1(3) . .
C710 C711 C712 120.0(3) . .
C710 C711 H711 120 . .
C712 C711 H711 120 . .
C713 C712 C711 118.8(3) . .
C713 C712 C716 120.3(3) . .
C711 C712 C716 121.0(3) . .
C714 C713 C712 120.9(3) . .
C714 C713 H713 119.5 . .
C712 C713 H713 119.5 . .
C713 C714 C715 120.9(3) . .
C713 C714 H714 119.6 . .
C715 C714 H714 119.6 . .
C710 C715 C714 118.3(3) . .
C710 C715 H715 120.8 . .
C714 C715 H715 120.8 . .
C712 C716 H71C 109.5 . .
C712 C716 H71D 109.5 . .
H71C C716 H71D 109.5 . .
C712 C716 H71E 109.5 . .
H71C C716 H71E 109.5 . .
H71D C716 H71E 109.5 . .
C815 C810 C811 121.1(3) . .
C815 C810 O81 115.2(3) . .
C811 C810 O81 123.8(3) . .
C810 C811 C812 119.7(3) . .
C810 C811 H811 120.2 . .
C812 C811 H811 120.2 . .
C813 C812 C811 119.3(3) . .
C813 C812 C816 121.7(3) . .
C811 C812 C816 119.0(3) . .
C812 C813 C814 120.5(3) . .
C812 C813 H813 119.7 . .
C814 C813 H813 119.7 . .
C813 C814 C815 121.0(4) . .
C813 C814 H814 119.5 . .
C815 C814 H814 119.5 . .
C810 C815 C814 118.5(3) . .
C810 C815 H815 120.7 . .
C814 C815 H815 120.7 . .
C812 C816 H81C 109.5 . .
C812 C816 H81D 109.5 . .
H81C C816 H81D 109.5 . .
C812 C816 H81E 109.5 . .
H81C C816 H81E 109.5 . .
H81D C816 H81E 109.5 . .
S11 C100 S12 177.7(4) . .
S21 C200 S21 178.4(5) . 2
S32 C300 S31 173.7(12) . .

loop_
_geom_bond_atom_site_label_1
_geom_bond_atom_site_label_2
_geom_bond_distance
_geom_bond_site_symmetry_2
O11 C110 1.384(4) .
O11 C11 1.438(3) .
O21 C210 1.379(4) .
O21 C21 1.438(4) .
O71 C710 1.383(4) .
O71 C71 1.438(4) .
O81 C810 1.393(4) .
O81 C81 1.437(4) .
C1 C2 1.378(4) .
C1 C9 1.451(4) .
C1 C11 1.513(4) .
C2 C2 1.420(6) 2_655
C2 C21 1.517(4) .
C21 H21A 0.99 .
C21 H21B 0.99 .
C7 C8 1.375(4) .
C7 C7 1.422(6) 2_655
C7 C71 1.517(4) .
C71 H71A 0.99 .
C71 H71B 0.99 .
C8 C9 1.437(4) .
C8 C81 1.516(4) .
C9 C9 1.435(6) 2_655
C11 H11A 0.99 .
C11 H11B 0.99 .
C81 H81A 0.99 .
C81 H81B 0.99 .
C110 C111 1.379(5) .
C110 C115 1.380(5) .
C111 C112 1.392(5) .
C111 H111 0.95 .
C112 C113 1.369(7) .
C112 C116 1.503(6) .
C113 C114 1.386(7) .
C113 H113 0.95 .
C114 C115 1.392(5) .
C114 H114 0.95 .
C115 H115 0.95 .
C116 H11C 0.98 .
C116 H11D 0.98 .
C116 H11E 0.98 .
C210 C215 1.392(4) .
C210 C211 1.392(4) .
C211 C212 1.390(5) .
C211 H211 0.95 .
C212 C213 1.390(5) .
C212 C216 1.519(5) .
C213 C214 1.388(5) .
C213 H213 0.95 .
C214 C215 1.384(5) .
C214 H214 0.95 .
C215 H215 0.95 .
C216 H21C 0.98 .
C216 H21D 0.98 .
C216 H21E 0.98 .
C710 C715 1.383(4) .
C710 C711 1.393(4) .
C711 C712 1.393(4) .
C711 H711 0.95 .
C712 C713 1.390(5) .
C712 C716 1.512(5) .
C713 C714 1.373(5) .
C713 H713 0.95 .
C714 C715 1.398(4) .
C714 H714 0.95 .
C715 H715 0.95 .
C716 H71C 0.98 .
C716 H71D 0.98 .
C716 H71E 0.98 .
C810 C815 1.380(5) .
C810 C811 1.386(5) .
C811 C812 1.400(5) .
C811 H811 0.95 .
C812 C813 1.369(5) .
C812 C816 1.507(5) .
C813 C814 1.383(6) .
C813 H813 0.95 .
C814 C815 1.385(5) .
C814 H814 0.95 .
C815 H815 0.95 .
C816 H81C 0.98 .
C816 H81D 0.98 .
C816 H81E 0.98 .
S11 C100 1.531(5) .
S12 C100 1.535(5) .
S21 C200 1.5352(19) .
C200 S21 1.5352(19) 2
S31 C300 1.502(12) .
S31 C300 1.803(12) 2_665
S31 S31 1.721(16) 2_665
S32 S32 0.26(3) 2_665
S32 C300 1.444(12) 2_665
S32 C300 1.494(11) .
C300 C300 0.58(2) 2_665
C300 S32 1.444(12) 2_665
C300 S31 1.803(12) 2_665

loop_
_geom_torsion_atom_site_label_1
_geom_torsion_atom_site_label_2
_geom_torsion_atom_site_label_3
_geom_torsion_atom_site_label_4
_geom_torsion
_geom_torsion_site_symmetry_1
_geom_torsion_site_symmetry_4
C9 C1 C2 C2 -0.8(5) . 2_655
C11 C1 C2 C2 -174.3(3) . 2_655
C9 C1 C2 C21 177.0(3) . .
C11 C1 C2 C21 3.5(4) . .
C210 O21 C21 C2 -172.3(2) . .
C1 C2 C21 O21 -93.8(3) . .
C2 C2 C21 O21 84.1(4) 2_655 .
C710 O71 C71 C7 -175.2(2) . .
C8 C7 C71 O71 -91.7(3) . .
C7 C7 C71 O71 87.6(4) 2_655 .
C7 C7 C8 C9 0.7(5) 2_655 .
C71 C7 C8 C9 180.0(3) . .
C7 C7 C8 C81 -173.3(3) 2_655 .
C71 C7 C8 C81 6.0(4) . .
C7 C8 C9 C9 -10.9(5) . 2_655
C81 C8 C9 C9 162.8(3) . 2_655
C7 C8 C9 C1 168.8(3) . .
C81 C8 C9 C1 -17.5(4) . .
C2 C1 C9 C9 -10.7(5) . 2_655
C11 C1 C9 C9 162.3(3) . 2_655
C2 C1 C9 C8 169.5(3) . .
C11 C1 C9 C8 -17.4(4) . .
C110 O11 C11 C1 174.9(2) . .
C2 C1 C11 O11 -82.3(3) . .
C9 C1 C11 O11 104.4(3) . .
C810 O81 C81 C8 -172.3(2) . .
C7 C8 C81 O81 -81.6(3) . .
C9 C8 C81 O81 104.5(3) . .
C11 O11 C110 C111 176.8(3) . .
C11 O11 C110 C115 -2.9(4) . .
C115 C110 C111 C112 0.2(5) . .
O11 C110 C111 C112 -179.5(3) . .
C110 C111 C112 C113 -0.9(6) . .
C110 C111 C112 C116 178.5(4) . .
C111 C112 C113 C114 1.3(6) . .
C116 C112 C113 C114 -178.1(4) . .
C112 C113 C114 C115 -1.0(7) . .
C111 C110 C115 C114 0.1(5) . .
O11 C110 C115 C114 179.8(3) . .
C113 C114 C115 C110 0.3(6) . .
C21 O21 C210 C215 -0.5(4) . .
C21 O21 C210 C211 178.3(3) . .
O21 C210 C211 C212 -177.0(3) . .
C215 C210 C211 C212 1.8(5) . .
C210 C211 C212 C213 -1.3(5) . .
C210 C211 C212 C216 179.0(3) . .
C211 C212 C213 C214 0.4(5) . .
C216 C212 C213 C214 180.0(3) . .
C212 C213 C214 C215 0.2(5) . .
C213 C214 C215 C210 0.2(5) . .
O21 C210 C215 C214 177.5(3) . .
C211 C210 C215 C214 -1.2(5) . .
C71 O71 C710 C715 4.4(4) . .
C71 O71 C710 C711 -177.1(3) . .
O71 C710 C711 C712 -177.2(3) . .
C715 C710 C711 C712 1.3(5) . .
C710 C711 C712 C713 0.0(5) . .
C710 C711 C712 C716 179.6(3) . .
C711 C712 C713 C714 -0.9(5) . .
C716 C712 C713 C714 179.5(3) . .
C712 C713 C714 C715 0.7(5) . .
O71 C710 C715 C714 176.8(3) . .
C711 C710 C715 C714 -1.6(5) . .
C713 C714 C715 C710 0.6(5) . .
C81 O81 C810 C815 175.2(3) . .
C81 O81 C810 C811 -3.0(4) . .
C815 C810 C811 C812 -1.0(5) . .
O81 C810 C811 C812 177.2(3) . .
C810 C811 C812 C813 -0.3(5) . .
C810 C811 C812 C816 179.8(3) . .
C811 C812 C813 C814 1.4(5) . .
C816 C812 C813 C814 -178.8(3) . .
C812 C813 C814 C815 -1.1(6) . .
C811 C810 C815 C814 1.3(5) . .
O81 C810 C815 C814 -177.1(3) . .
C813 C814 C815 C810 -0.2(6) . .
C300 S32 C300 S31 -2(2) 2_665 2_665
S31 S31 C300 C300 -3(4) 2_665 2_665
C300 S31 C300 S32 -174(9) 2_665 2_665
S31 S31 C300 S32 -177(6) 2_665 2_665
C300 S31 C300 S31 3(4) 2_665 2_665
